data_2022696
loop_
_publ_author_name
'De Silva, Viraj'
'Magueres, Pierre Le'
'Averkiev, Boris B.'
'Aaker\"oy, Christer B.'

_publ_section_title
;
 Competition between chalcogen and halogen bonding assessed through
 isostructural species
;
_journal_coeditor_code BS3004
_journal_issue 12
_journal_name_full 'Acta Crystallographica Section C'
_journal_page_first
;
;
_journal_paper_doi 10.1107/S205322962201052X
_journal_volume 78
_journal_year 2022
_chemical_formula_iupac 'C8 H4 Br2 N2 Se'
_chemical_formula_moiety 'C8 H4 Br2 N2 Se'
_chemical_formula_sum 'C8 H4 Br2 N2 Se'
_chemical_formula_weight 366.91
_chemical_name_systematic
;
2-Bromo-5-(4-bromophenyl)-1,3,4-selenadiazole
;
_space_group_crystal_system orthorhombic
_space_group_IT_number 61
_space_group_name_Hall '-P 2ac 2ab'
_space_group_name_H-M_alt 'P b c a'
_atom_sites_solution_hydrogens geom
_atom_sites_solution_primary dual
_audit_creation_method
;
OLEX2
(compiled 2020.11.27 svn.r5f609507 for Rigaku Oxford Diffraction, GUI svn.r6214)
;
_cell_angle_alpha 90
_cell_angle_beta 90
_cell_angle_gamma 90
_cell_formula_units_Z 8
_cell_length_a 11.1945(5)
_cell_length_b 7.1006(3)
_cell_length_c 25.4725(9)
_cell_measurement_reflns_used 3007
_cell_measurement_temperature 100.00(10)
_cell_measurement_theta_max 74.7340
_cell_measurement_theta_min 3.4840
_cell_volume 2024.75(14)
_computing_cell_refinement
;
CrysAlisPro 1.171.41.76a (Rigaku OD, 2020)
;
_computing_data_collection
;
CrysAlisPro 1.171.41.76a (Rigaku OD, 2020)
;
_computing_data_reduction
;
CrysAlisPro 1.171.41.76a (Rigaku OD, 2020)
;
_computing_molecular_graphics
;
OLEX2 (Dolomanov <i>et al.</i>,  2009)
;
_computing_publication_material
;
OLEX2 (Dolomanov <i>et al.</i>,  2009)
;
_computing_structure_refinement
;
SHELXL2018 (Sheldrick, 2015<i>b</i>)
;
_computing_structure_solution
;
SHELXT (Sheldrick, 2015<i>a</i>)
;
_diffrn_ambient_temperature 100.00(10)
_diffrn_detector 'Hybrid Pixel Array Detector'
_diffrn_detector_area_resol_mean 10.0000
_diffrn_measured_fraction_theta_full 0.999
_diffrn_measured_fraction_theta_max 0.945
_diffrn_measurement_device 'four-circle diffractometer'
_diffrn_measurement_device_type 'Rigaku XtaLAB Synergy Custom diffractometer with a HyPix-Arc 150\% detector'
_diffrn_measurement_method '\w scans'
_diffrn_radiation_monochromator mirror
_diffrn_radiation_probe x-ray
_diffrn_radiation_type 'Cu K\a'
_diffrn_radiation_wavelength 1.54184
_diffrn_reflns_av_R_equivalents 0.0368
_diffrn_reflns_av_unetI/netI 0.0393
_diffrn_reflns_limit_h_max 13
_diffrn_reflns_limit_h_min -9
_diffrn_reflns_limit_k_max 8
_diffrn_reflns_limit_k_min -8
_diffrn_reflns_limit_l_max 30
_diffrn_reflns_limit_l_min -29
_diffrn_reflns_number 6457
_diffrn_reflns_theta_full 67.684
_diffrn_reflns_theta_max 74.839
_diffrn_reflns_theta_min 3.470
_diffrn_source 'micro-focus sealed X-ray tube'
_exptl_absorpt_coefficient_mu 13.895
_exptl_absorpt_correction_T_max 1.00000
_exptl_absorpt_correction_T_min 0.68222
_exptl_absorpt_correction_type multi-scan
_exptl_absorpt_process_details
;
(CrysAlis PRO; Rigaku OD, 2020)
;
_exptl_crystal_colour orange
_exptl_crystal_density_diffrn 2.407
_exptl_crystal_description irregular
_exptl_crystal_F_000 1360
_exptl_crystal_size_max 0.02
_exptl_crystal_size_mid 0.02
_exptl_crystal_size_min 0.02
_refine_diff_density_max 1.950
_refine_diff_density_min -1.464
_refine_ls_extinction_method none
_refine_ls_goodness_of_fit_ref 1.048
_refine_ls_hydrogen_treatment constr
_refine_ls_matrix_type full
_refine_ls_number_parameters 118
_refine_ls_number_reflns 1965
_refine_ls_number_restraints 0
_refine_ls_restrained_S_all 1.048
_refine_ls_R_factor_all 0.0531
_refine_ls_R_factor_gt 0.0442
_refine_ls_shift/su_max 0.001
_refine_ls_shift/su_mean 0.000
_refine_ls_structure_factor_coef Fsqd
_refine_ls_weighting_details 'w=1/[\s^2^(Fo^2^)+(0.0428P)^2^+15.9376P] where P=(Fo^2^+2Fc^2^)/3'
_refine_ls_weighting_scheme calc
_refine_ls_wR_factor_gt 0.1040
_refine_ls_wR_factor_ref 0.1088
_reflns_number_gt 1709
_reflns_number_total 1965
_reflns_threshold_expression 'I > 2\s(I)'
_cod_data_source_file bs3004sup1.cif
_cod_data_source_block T2
_cod_original_cell_volume 2024.74(15)
_cod_database_code 2022696
_shelx_space_group_comment
;
The symmetry employed for this shelxl refinement is uniquely defined
by the following loop, which should always be used as a source of
symmetry information in preference to the above space-group names.
They are only intended as comments.
;
_shelx_estimated_absorpt_t_min 0.769
_shelx_estimated_absorpt_t_max 0.769

loop_
_space_group_symop_operation_xyz
'x, y, z'
'-x+1/2, -y, z+1/2'
'-x, y+1/2, -z+1/2'
'x+1/2, -y+1/2, -z'
'-x, -y, -z'
'x-1/2, y, -z-1/2'
'x, -y-1/2, z-1/2'
'-x-1/2, y-1/2, z'

loop_
_atom_site_type_symbol
_atom_site_label
_atom_site_fract_x
_atom_site_fract_y
_atom_site_fract_z
_atom_site_U_iso_or_equiv
_atom_site_adp_type
_atom_site_calc_flag
_atom_site_occupancy
_atom_site_disorder_assembly
_atom_site_disorder_group
C C1 0.3302(5) 0.3834(8) 0.5943(2) 0.0221(12) Uani d 1 . .
C C2 0.4462(6) 0.4100(9) 0.6138(2) 0.0281(13) Uani d 1 . .
H H2 0.513177 0.382973 0.592141 0.034 Uiso calc 1 . .
C C3 0.4634(7) 0.4753(9) 0.6643(3) 0.0350(15) Uani d 1 . .
H H3 0.541775 0.495041 0.677551 0.042 Uiso calc 1 . .
C C4 0.3654(7) 0.5113(9) 0.6952(2) 0.0329(15) Uani d 1 . .
C C5 0.2498(7) 0.4874(8) 0.6768(2) 0.0316(14) Uani d 1 . .
H H5 0.183353 0.515334 0.698698 0.038 Uiso calc 1 . .
C C6 0.2326(6) 0.4222(8) 0.6263(2) 0.0276(13) Uani d 1 . .
H H6 0.153883 0.403931 0.613314 0.033 Uiso calc 1 . .
C C7 0.3101(5) 0.3151(8) 0.5401(2) 0.0180(11) Uani d 1 . .
N N8 0.2045(4) 0.2908(7) 0.52118(18) 0.0227(10) Uani d 1 . .
N N9 0.2012(4) 0.2252(7) 0.46988(18) 0.0227(10) Uani d 1 . .
C C10 0.3064(5) 0.2028(8) 0.4508(2) 0.0211(12) Uani d 1 . .
Se Se11 0.43492(5) 0.25540(9) 0.49395(2) 0.02259(19) Uani d 1 . .
Br Br12 0.32759(6) 0.11997(9) 0.38120(2) 0.0301(2) Uani d 1 . .
Br Br13 0.39006(10) 0.60799(12) 0.76394(3) 0.0541(3) Uani d 1 . .

loop_
_atom_site_aniso_label
_atom_site_aniso_U_11
_atom_site_aniso_U_22
_atom_site_aniso_U_33
_atom_site_aniso_U_12
_atom_site_aniso_U_13
_atom_site_aniso_U_23
C1 0.033(3) 0.017(3) 0.016(3) 0.000(2) -0.001(2) 0.002(2)
C2 0.036(3) 0.030(3) 0.018(3) -0.008(3) -0.002(3) 0.009(2)
C3 0.048(4) 0.031(3) 0.026(3) -0.007(3) -0.010(3) 0.007(3)
C4 0.059(4) 0.026(3) 0.014(3) -0.003(3) -0.002(3) 0.004(2)
C5 0.053(4) 0.018(3) 0.023(3) 0.005(3) 0.008(3) 0.002(3)
C6 0.034(3) 0.020(3) 0.028(3) 0.004(3) 0.000(3) 0.002(2)
C7 0.017(3) 0.013(2) 0.024(3) 0.002(2) -0.001(2) 0.002(2)
N8 0.023(2) 0.027(3) 0.018(2) -0.002(2) 0.0004(19) 0.005(2)
N9 0.024(2) 0.024(3) 0.020(2) -0.003(2) -0.0022(19) 0.002(2)
C10 0.026(3) 0.017(3) 0.020(3) -0.003(2) 0.002(2) 0.001(2)
Se11 0.0167(3) 0.0242(3) 0.0269(3) -0.0007(2) 0.0013(2) -0.0020(2)
Br12 0.0405(4) 0.0285(3) 0.0213(3) -0.0041(3) 0.0050(3) -0.0039(3)
Br13 0.1013(8) 0.0407(4) 0.0205(3) -0.0056(5) -0.0081(4) -0.0012(3)

loop_
_atom_type_symbol
_atom_type_description
_atom_type_scat_dispersion_real
_atom_type_scat_dispersion_imag
_atom_type_scat_source
C C 0.0181 0.0091 'International Tables Vol C Tables 4.2.6.8 and 6.1.1.4'
H H 0.0000 0.0000 'International Tables Vol C Tables 4.2.6.8 and 6.1.1.4'
Br Br -0.6763 1.2805 'International Tables Vol C Tables 4.2.6.8 and 6.1.1.4'
N N 0.0311 0.0180 'International Tables Vol C Tables 4.2.6.8 and 6.1.1.4'
Se Se -0.7943 1.1372 'International Tables Vol C Tables 4.2.6.8 and 6.1.1.4'

loop_
_geom_angle_atom_site_label_1
_geom_angle_atom_site_label_2
_geom_angle_atom_site_label_3
_geom_angle_site_symmetry_1
_geom_angle_site_symmetry_3
_geom_angle
_geom_angle_publ_flag
C2 C1 C7 . . 121.0(5) ?
C6 C1 C2 . . 119.5(5) ?
C6 C1 C7 . . 119.4(5) ?
C1 C2 H2 . . 119.9 ?
C3 C2 C1 . . 120.3(6) ?
C3 C2 H2 . . 119.9 ?
C2 C3 H3 . . 120.5 ?
C4 C3 C2 . . 119.0(6) ?
C4 C3 H3 . . 120.5 ?
C3 C4 C5 . . 122.0(6) ?
C3 C4 Br13 . . 118.6(5) ?
C5 C4 Br13 . . 119.3(5) ?
C4 C5 H5 . . 120.5 ?
C6 C5 C4 . . 119.0(6) ?
C6 C5 H5 . . 120.5 ?
C1 C6 H6 . . 119.9 ?
C5 C6 C1 . . 120.2(6) ?
C5 C6 H6 . . 119.9 ?
C1 C7 Se11 . . 123.0(4) ?
N8 C7 C1 . . 122.2(5) ?
N8 C7 Se11 . . 114.7(4) ?
C7 N8 N9 . . 115.0(5) ?
C10 N9 N8 . . 112.0(5) ?
N9 C10 Se11 . . 117.6(4) ?
N9 C10 Br12 . . 120.7(4) ?
Se11 C10 Br12 . . 121.7(3) ?
C10 Se11 C7 . . 80.7(2) ?

loop_
_geom_bond_atom_site_label_1
_geom_bond_atom_site_label_2
_geom_bond_site_symmetry_2
_geom_bond_distance
_geom_bond_publ_flag
C1 C2 . 1.403(9) ?
C1 C6 . 1.391(9) ?
C1 C7 . 1.479(8) ?
C2 H2 . 0.9500 ?
C2 C3 . 1.383(9) ?
C3 H3 . 0.9500 ?
C3 C4 . 1.373(10) ?
C4 C5 . 1.387(10) ?
C4 Br13 . 1.901(6) ?
C5 H5 . 0.9500 ?
C5 C6 . 1.382(8) ?
C6 H6 . 0.9500 ?
C7 N8 . 1.288(7) ?
C7 Se11 . 1.876(5) ?
N8 N9 . 1.388(7) ?
N9 C10 . 1.284(7) ?
C10 Se11 . 1.849(6) ?
C10 Br12 . 1.882(6) ?

loop_
_geom_torsion_atom_site_label_1
_geom_torsion_atom_site_label_2
_geom_torsion_atom_site_label_3
_geom_torsion_atom_site_label_4
_geom_torsion_site_symmetry_1
_geom_torsion_site_symmetry_2
_geom_torsion_site_symmetry_3
_geom_torsion_site_symmetry_4
_geom_torsion
_geom_torsion_publ_flag
C1 C2 C3 C4 . . . . 0.8(9) ?
C1 C7 N8 N9 . . . . -179.7(5) ?
C1 C7 Se11 C10 . . . . -179.8(5) ?
C2 C1 C6 C5 . . . . 0.3(9) ?
C2 C1 C7 N8 . . . . -179.5(5) ?
C2 C1 C7 Se11 . . . . 1.0(8) ?
C2 C3 C4 C5 . . . . -1.2(10) ?
C2 C3 C4 Br13 . . . . -178.2(5) ?
C3 C4 C5 C6 . . . . 1.2(9) ?
C4 C5 C6 C1 . . . . -0.7(9) ?
C6 C1 C2 C3 . . . . -0.3(9) ?
C6 C1 C7 N8 . . . . 0.3(8) ?
C6 C1 C7 Se11 . . . . -179.2(4) ?
C7 C1 C2 C3 . . . . 179.5(5) ?
C7 C1 C6 C5 . . . . -179.6(5) ?
C7 N8 N9 C10 . . . . -0.6(7) ?
N8 C7 Se11 C10 . . . . 0.6(4) ?
N8 N9 C10 Se11 . . . . 1.1(6) ?
N8 N9 C10 Br12 . . . . -178.7(4) ?
N9 C10 Se11 C7 . . . . -1.0(5) ?
Se11 C7 N8 N9 . . . . -0.2(6) ?
Br12 C10 Se11 C7 . . . . 178.8(4) ?
Br13 C4 C5 C6 . . . . 178.1(4) ?

_cod_database_fobs_code 2022696
